data_1517162
loop_
_publ_author_name
'Tang, Yu'
'Li, Chaozhong'

_publ_section_title
;
 Facile 5-endo amidyl radical cyclization promoted by vinylic iodine
 substitution.
;
_journal_issue 19
_journal_name_full 'Organic letters'
_journal_page_first 3229
_journal_page_last 3231
_journal_paper_doi 10.1021/ol049052+
_journal_volume 6
_journal_year 2004
_chemical_formula_sum 'C14 H14 I N O'
_chemical_formula_weight 339.16
_chemical_name_systematic
; 
 ? 
;
_space_group_IT_number 14
_symmetry_cell_setting monoclinic
_symmetry_space_group_name_Hall '-P 2ybc'
_symmetry_space_group_name_H-M 'P 1 21/c 1'
_atom_sites_solution_hydrogens geom
_atom_sites_solution_primary direct
_atom_sites_solution_secondary difmap
_audit_creation_method SHELXL-97
_cell_angle_alpha 90.00
_cell_angle_beta 111.977(2)
_cell_angle_gamma 90.00
_cell_formula_units_Z 4
_cell_length_a 13.3697(14)
_cell_length_b 8.2751(9)
_cell_length_c 13.4040(15)
_cell_measurement_reflns_used 2848
_cell_measurement_temperature 293(2)
_cell_measurement_theta_max 49.594
_cell_measurement_theta_min 5.914
_cell_volume 1375.2(3)
_computing_cell_refinement 'Bruker SMART'
_computing_data_collection 'Bruker SMART'
_computing_data_reduction 'Bruker SHELXTL'
_computing_molecular_graphics 'Bruker SHELXTL'
_computing_publication_material 'Bruker SHELXTL'
_computing_structure_refinement 'SHELXL-97 (Sheldrick, 1997)'
_computing_structure_solution 'SHELXS-97 (Sheldrick, 1990)'
_diffrn_ambient_temperature 293(2)
_diffrn_measured_fraction_theta_full 0.933
_diffrn_measured_fraction_theta_max 0.933
_diffrn_measurement_device_type 'CCD area detector'
_diffrn_measurement_method 'phi and omega scans'
_diffrn_radiation_monochromator graphite
_diffrn_radiation_source 'fine-focus sealed tube'
_diffrn_radiation_type MoK\a
_diffrn_radiation_wavelength 0.71073
_diffrn_reflns_av_R_equivalents 0.1021
_diffrn_reflns_av_sigmaI/netI 0.0692
_diffrn_reflns_limit_h_max 17
_diffrn_reflns_limit_h_min -12
_diffrn_reflns_limit_k_max 9
_diffrn_reflns_limit_k_min -11
_diffrn_reflns_limit_l_max 16
_diffrn_reflns_limit_l_min -17
_diffrn_reflns_number 8034
_diffrn_reflns_theta_full 28.31
_diffrn_reflns_theta_max 28.31
_diffrn_reflns_theta_min 1.64
_exptl_absorpt_coefficient_mu 2.313
_exptl_absorpt_correction_T_max 1.00000
_exptl_absorpt_correction_T_min 0.43936
_exptl_absorpt_correction_type sadabs
_exptl_crystal_colour colourless
_exptl_crystal_density_diffrn 1.638
_exptl_crystal_density_method 'not measured'
_exptl_crystal_F_000 664
_exptl_crystal_size_max 0.587
_exptl_crystal_size_mid 0.456
_exptl_crystal_size_min 0.236
_refine_diff_density_max 1.463
_refine_diff_density_min -0.586
_refine_diff_density_rms 0.108
_refine_ls_extinction_method none
_refine_ls_goodness_of_fit_ref 0.944
_refine_ls_hydrogen_treatment mixed
_refine_ls_matrix_type full
_refine_ls_number_parameters 190
_refine_ls_number_reflns 3183
_refine_ls_number_restraints 5
_refine_ls_restrained_S_all 0.943
_refine_ls_R_factor_all 0.0668
_refine_ls_R_factor_gt 0.0488
_refine_ls_shift/su_max 0.001
_refine_ls_shift/su_mean 0.000
_refine_ls_structure_factor_coef Fsqd
_refine_ls_weighting_details 'calc w=1/[\s^2^(Fo^2^)+(0.0709P)^2^+0.0000P] where P=(Fo^2^+2Fc^2^)/3'
_refine_ls_weighting_scheme calc
_refine_ls_wR_factor_gt 0.1222
_refine_ls_wR_factor_ref 0.1308
_reflns_number_gt 2144
_reflns_number_total 3183
_reflns_threshold_expression >2sigma(I)
_cod_data_source_file ol049052%2Bsi20040806_093035.cif
_cod_data_source_block cd23149
_cod_depositor_comments
;
The following automatic conversions were performed:

'_symmetry_cell_setting' value 'Monoclinic' changed to 'monoclinic'
according to
/usr/data/users/saulius/automatic-downloads/retrospective/ACS/lib/dictionaries/cif_core.dic
dictionary named 'cif_core.dic' version 2.4.2 from 2011-04-26.

Automatic conversion script
Id: cif_fix_values 2281 2013-09-26 08:29:07Z andrius 
;
_cod_original_sg_symbol_H-M P2(1)/c
_cod_database_code 1517162

loop_
_symmetry_equiv_pos_as_xyz
'x, y, z'
'-x, y+1/2, -z+1/2'
'-x, -y, -z'
'x, -y-1/2, z-1/2'

loop_
_atom_site_label
_atom_site_type_symbol
_atom_site_fract_x
_atom_site_fract_y
_atom_site_fract_z
_atom_site_U_iso_or_equiv
_atom_site_adp_type
_atom_site_occupancy
_atom_site_symmetry_multiplicity
_atom_site_calc_flag
_atom_site_refinement_flags
I I 0.55487(3) 0.53412(5) 1.23675(3) 0.0859(2) Uani 1 1 d .
N N 0.8793(2) 0.6624(4) 1.0084(2) 0.0582(8) Uani 1 1 d .
O O 0.9905(2) 0.8356(4) 1.1381(2) 0.0760(8) Uani 1 1 d .
C1 C 0.9649(3) 0.7693(5) 1.0511(3) 0.0610(10) Uani 1 1 d .
C2 C 1.0124(3) 0.7829(6) 0.9687(4) 0.0674(11) Uani 1 1 d D
C3 C 0.9574(3) 0.6928(6) 0.8850(3) 0.0623(10) Uani 1 1 d D
C4 C 0.8721(3) 0.6096(5) 0.9052(3) 0.0561(9) Uani 1 1 d .
C5 C 0.8030(4) 0.4990(5) 0.8450(4) 0.0689(11) Uani 1 1 d .
H3 H 0.7544 0.4545 0.8721 0.083 Uiso 1 1 calc R
C6 C 0.7978(5) 0.4416(7) 0.7381(4) 0.0736(13) Uani 1 1 d .
C7 C 0.6842(5) 0.4290(7) 0.6556(4) 0.0794(14) Uani 1 1 d D
C8 C 0.6801(6) 0.3691(9) 0.5468(5) 0.0988(18) Uani 1 1 d D
C9 C 0.8058(3) 0.6287(5) 1.0583(3) 0.0512(8) Uani 1 1 d .
C10 C 0.8424(3) 0.5690(5) 1.1628(3) 0.0567(9) Uani 1 1 d .
H11 H 0.9154 0.5467 1.1986 0.068 Uiso 1 1 calc R
C11 C 0.7719(4) 0.5428(5) 1.2138(3) 0.0591(10) Uani 1 1 d .
H12 H 0.7971 0.5046 1.2841 0.071 Uiso 1 1 calc R
C12 C 0.6634(3) 0.5733(4) 1.1601(3) 0.0543(9) Uani 1 1 d .
C13 C 0.6260(3) 0.6294(5) 1.0553(3) 0.0619(10) Uani 1 1 d .
H13 H 0.5526 0.6470 1.0184 0.074 Uiso 1 1 calc R
C14 C 0.6973(3) 0.6590(5) 1.0058(3) 0.0592(10) Uani 1 1 d .
H14 H 0.6721 0.7000 0.9362 0.071 Uiso 1 1 calc R
H1 H 1.069(3) 0.854(5) 0.983(4) 0.086(15) Uiso 1 1 d D
H2 H 0.979(3) 0.677(5) 0.826(2) 0.076(13) Uiso 1 1 d D
H4 H 0.854(8) 0.486(9) 0.715(8) 0.14(3) Uiso 1 1 d .
H5 H 0.826(4) 0.339(8) 0.745(4) 0.098(18) Uiso 1 1 d .
H6 H 0.641(5) 0.521(6) 0.661(8) 0.13(3) Uiso 1 1 d D
H7 H 0.655(4) 0.351(8) 0.692(4) 0.102(18) Uiso 1 1 d .
H8 H 0.713(4) 0.451(5) 0.519(4) 0.085(17) Uiso 1 1 d D
H9 H 0.717(5) 0.264(4) 0.563(5) 0.14(3) Uiso 1 1 d D
H10 H 0.608(5) 0.379(8) 0.491(5) 0.12(2) Uiso 1 1 d .

loop_
_atom_site_aniso_label
_atom_site_aniso_U_11
_atom_site_aniso_U_22
_atom_site_aniso_U_33
_atom_site_aniso_U_23
_atom_site_aniso_U_13
_atom_site_aniso_U_12
I 0.0846(3) 0.1187(4) 0.0652(2) -0.02212(16) 0.04061(19) -0.02771(17)
N 0.0606(18) 0.069(2) 0.0431(16) -0.0025(14) 0.0176(14) -0.0045(15)
O 0.0769(18) 0.087(2) 0.0599(17) -0.0152(15) 0.0211(14) -0.0211(16)
C1 0.056(2) 0.065(2) 0.058(2) 0.0020(18) 0.0168(17) -0.0004(18)
C2 0.062(2) 0.077(3) 0.066(3) 0.006(2) 0.026(2) -0.005(2)
C3 0.066(2) 0.071(3) 0.055(2) 0.012(2) 0.029(2) 0.011(2)
C4 0.064(2) 0.061(2) 0.0416(18) 0.0048(17) 0.0179(16) 0.0081(18)
C5 0.082(3) 0.075(3) 0.049(2) -0.0038(19) 0.024(2) -0.006(2)
C6 0.082(3) 0.083(4) 0.059(3) -0.013(2) 0.029(2) 0.001(3)
C7 0.095(4) 0.084(4) 0.060(3) -0.004(2) 0.031(3) -0.006(3)
C8 0.117(5) 0.117(5) 0.056(3) -0.011(3) 0.025(3) -0.021(4)
C9 0.054(2) 0.052(2) 0.0438(18) -0.0005(15) 0.0147(16) -0.0007(16)
C10 0.058(2) 0.064(3) 0.0420(19) 0.0030(16) 0.0117(17) 0.0032(17)
C11 0.074(3) 0.061(2) 0.0370(18) 0.0014(15) 0.0138(18) -0.0058(19)
C12 0.063(2) 0.055(2) 0.047(2) -0.0078(16) 0.0241(18) -0.0077(16)
C13 0.053(2) 0.071(3) 0.055(2) -0.0002(19) 0.0125(17) 0.0020(19)
C14 0.063(2) 0.070(3) 0.0411(19) 0.0097(17) 0.0144(16) 0.0028(18)

loop_
_atom_type_symbol
_atom_type_description
_atom_type_scat_dispersion_real
_atom_type_scat_dispersion_imag
_atom_type_scat_source
C C 0.0033 0.0016 'International Tables Vol C Tables 4.2.6.8 and 6.1.1.4'
H H 0.0000 0.0000 'International Tables Vol C Tables 4.2.6.8 and 6.1.1.4'
N N 0.0061 0.0033 'International Tables Vol C Tables 4.2.6.8 and 6.1.1.4'
O O 0.0106 0.0060 'International Tables Vol C Tables 4.2.6.8 and 6.1.1.4'
I I -0.4742 1.8119 'International Tables Vol C Tables 4.2.6.8 and 6.1.1.4'

loop_
_geom_angle_atom_site_label_1
_geom_angle_atom_site_label_2
_geom_angle_atom_site_label_3
_geom_angle
C1 N C9 123.0(3)
C1 N C4 110.1(3)
C9 N C4 126.7(3)
O C1 N 125.1(4)
O C1 C2 129.8(4)
N C1 C2 105.0(4)
C3 C2 C1 109.7(4)
C3 C2 H1 134(3)
C1 C2 H1 116(3)
C2 C3 C4 109.8(4)
C2 C3 H2 123(3)
C4 C3 H2 127(3)
C5 C4 N 125.3(4)
C5 C4 C3 129.2(4)
N C4 C3 105.4(3)
C4 C5 C6 125.0(5)
C4 C5 H3 117.5
C6 C5 H3 117.5
C5 C6 C7 113.5(5)
C5 C6 H4 115(6)
C7 C6 H4 118(6)
C5 C6 H5 109(3)
C7 C6 H5 106(3)
H4 C6 H5 93(5)
C6 C7 C8 112.9(5)
C6 C7 H6 111(5)
C8 C7 H6 121(6)
C6 C7 H7 99(3)
C8 C7 H7 113(3)
H6 C7 H7 97(6)
C7 C8 H8 107(3)
C7 C8 H9 104(4)
H8 C8 H9 117(5)
C7 C8 H10 112(4)
H8 C8 H10 96(5)
H9 C8 H10 121(6)
C14 C9 C10 119.0(4)
C14 C9 N 120.7(3)
C10 C9 N 120.2(3)
C11 C10 C9 120.6(4)
C11 C10 H11 119.7
C9 C10 H11 119.7
C10 C11 C12 119.7(4)
C10 C11 H12 120.1
C12 C11 H12 120.1
C11 C12 C13 120.0(4)
C11 C12 I 120.2(3)
C13 C12 I 119.8(3)
C14 C13 C12 119.9(3)
C14 C13 H13 120.0
C12 C13 H13 120.0
C13 C14 C9 120.7(4)
C13 C14 H14 119.7
C9 C14 H14 119.7

loop_
_geom_bond_atom_site_label_1
_geom_bond_atom_site_label_2
_geom_bond_distance
I C12 2.093(4)
N C1 1.389(5)
N C9 1.408(5)
N C4 1.420(5)
O C1 1.216(5)
C1 C2 1.470(6)
C2 C3 1.318(6)
C2 H1 0.923(19)
C3 C4 1.442(6)
C3 H2 0.946(19)
C4 C5 1.335(6)
C5 C6 1.487(7)
C5 H3 0.9300
C6 C7 1.511(8)
C6 H4 0.99(9)
C6 H5 0.92(6)
C7 C8 1.522(8)
C7 H6 0.97(2)
C7 H7 0.97(6)
C8 H8 0.96(2)
C8 H9 0.98(2)
C8 H10 0.98(6)
C9 C14 1.378(5)
C9 C10 1.391(5)
C10 C11 1.373(6)
C10 H11 0.9300
C11 C12 1.380(6)
C11 H12 0.9300
C12 C13 1.384(6)
C13 C14 1.371(6)
C13 H13 0.9300
C14 H14 0.9300

loop_
_geom_torsion_atom_site_label_1
_geom_torsion_atom_site_label_2
_geom_torsion_atom_site_label_3
_geom_torsion_atom_site_label_4
_geom_torsion
C9 N C1 O 5.6(6)
C4 N C1 O 179.4(4)
C9 N C1 C2 -173.6(4)
C4 N C1 C2 0.3(4)
O C1 C2 C3 -178.3(4)
N C1 C2 C3 0.8(5)
C1 C2 C3 C4 -1.5(5)
C1 N C4 C5 175.7(4)
C9 N C4 C5 -10.8(6)
C1 N C4 C3 -1.1(4)
C9 N C4 C3 172.5(3)
C2 C3 C4 C5 -175.0(5)
C2 C3 C4 N 1.6(5)
N C4 C5 C6 -178.5(4)
C3 C4 C5 C6 -2.5(8)
C4 C5 C6 C7 -135.9(5)
C5 C6 C7 C8 -179.7(5)
C1 N C9 C14 120.3(4)
C4 N C9 C14 -52.5(6)
C1 N C9 C10 -57.6(5)
C4 N C9 C10 129.6(4)
C14 C9 C10 C11 -0.9(6)
N C9 C10 C11 177.0(4)
C9 C10 C11 C12 1.1(6)
C10 C11 C12 C13 0.3(6)
C10 C11 C12 I -179.9(3)
C11 C12 C13 C14 -1.8(6)
I C12 C13 C14 178.4(3)
C12 C13 C14 C9 2.1(7)
C10 C9 C14 C13 -0.7(6)
N C9 C14 C13 -178.6(4)
